data_4502990
loop_
_publ_author_name
'Ueto, Takamitsu'
'Takata, Noriyuki'
'Muroyama, Norihiro'
'Nedu, Akimitsu'
'Sasaki, Akito'
'Tanida, Satoshi'
'Terada, Katsuhide'

_publ_section_title
;
 Polymorphs and a Hydrate of Furosemide--Nicotinamide 1:1 Cocrystal
;
_journal_issue 1
_journal_name_full 'Crystal Growth &amp; Design'
_journal_page_first 485
_journal_paper_doi 10.1021/cg2013232
_journal_volume 12
_journal_year 2012
_chemical_formula_moiety 'C12 H11 Cl N2 O5 S, C6 H6 N2 O'
_chemical_formula_structural 'C12 H11 Cl N2 O5 S, C6 H6 N2 O'
_chemical_formula_sum 'C18 H17 Cl N4 O6 S'
_chemical_formula_weight 452.869
_chemical_name_common
;
furosemide nicotinamide 1:1 cocrystal form II
;
_chemical_name_systematic
;
4-chloro-2-[(2-furanylmethyl)amino]-5-sulfamoylbenzoic acid 
pyridine-3-carboxamide
;
_space_group_crystal_system monoclinic
_space_group_IT_number 14
_space_group_name_Hall '-P 2yn'
_space_group_name_H-M_alt 'P 1 21/n 1'
_symmetry_space_group_name_Hall '-P 2yn'
_symmetry_space_group_name_H-M 'P 1 21/n 1'
_cell_angle_alpha 90
_cell_angle_beta 108.8400(6)
_cell_angle_gamma 90
_cell_formula_units_Z 4
_cell_length_a 16.4686(4)
_cell_length_b 5.01253(14)
_cell_length_c 24.7963(7)
_cell_measurement_temperature 298
_cell_volume 1937.25(9)
_computing_cell_refinement 'PDXL Version 1.8.1.0 (Rigaku, 2010)'
_computing_data_collection 'Rigaku SmartLab'
_computing_publication_material 'PDXL Version 1.8.1.0 (Rigaku, 2010)'
_computing_structure_refinement 'PDXL Version 1.8.1.0 (Rigaku, 2010)'
_computing_structure_solution 'PDXL Version 1.8.1.0 (Rigaku, 2010)'
_diffrn_ambient_temperature 298
_diffrn_measurement_device_type 'Rigaku SmartLabGuidance'
_diffrn_measurement_method \q/2\q
_diffrn_radiation_type 'Cu K\a~1~'
_diffrn_radiation_wavelength 1.540593
_exptl_crystal_density_diffrn 1.55
_exptl_crystal_F_000 936.00
_pd_calc_method 'Rietveld Refinement'
_pd_char_colour white
_pd_meas_2theta_range_inc 0.0050
_pd_meas_2theta_range_max 100.0000
_pd_meas_2theta_range_min 4.0050
_pd_meas_number_of_points 19201
_pd_proc_ls_prof_R_factor 0.0338
_pd_proc_ls_prof_wR_expected 0.0387
_pd_proc_ls_prof_wR_factor 0.0449
_refine_ls_goodness_of_fit_all 1.1583
_refine_ls_hydrogen_treatment constr
_refine_ls_matrix_type full
_refine_ls_number_constraints 2
_refine_ls_number_parameters 78
_refine_ls_number_restraints 79
_refine_ls_shift/su_max 0.0880
_refine_ls_structure_factor_coef Fsqd
_refine_ls_weighting_scheme sigma
_reflns_d_resolution_high 1.0056
_reflns_d_resolution_low 15.4924
_reflns_limit_h_max 16
_reflns_limit_h_min 0
_reflns_limit_k_max 4
_reflns_limit_k_min 0
_reflns_limit_l_max 24
_reflns_limit_l_min -24
_reflns_number_total 1972
_cod_data_source_file cg2013232_si_001.cif
_cod_data_source_block FS_NCT_cocrystal_form_II
_cod_original_cell_volume 1937.26(9)
_cod_original_formula_sum 'C18 H17 Cl1 N4 O6 S1'
_cod_database_code 4502990
_rigaku_reference_intensity_ratio 0.87

loop_
_symmetry_equiv_pos_site_id
_symmetry_equiv_pos_as_xyz
1 x,y,z
2 1/2+x,1/2-y,1/2+z
3 -x,-y,-z
4 -1/2-x,-1/2+y,-1/2-z

loop_
_atom_site_label
_atom_site_type_symbol
_atom_site_fract_x
_atom_site_fract_y
_atom_site_fract_z
_atom_site_U_iso_or_equiv
_atom_site_adp_type
_atom_site_occupancy
C1 C 0.189783 0.641679 0.022158 0.113(6) Uiso 1
C2 C 0.229113 0.799003 0.071926 0.036(4) Uiso 1
C3 C 0.205813 0.754912 0.121629 0.088(6) Uiso 1
C4 C 0.147499 0.561537 0.123113 0.006(4) Uiso 1
C5 C 0.108910 0.408917 0.073558 0.007(4) Uiso 1
C6 C 0.132862 0.439121 0.025178 0.056(5) Uiso 1
S1 S 0.119471 0.524334 0.186597 0.0484(15) Uiso 1
C7 C 0.290897 1.005839 0.073603 0.072(5) Uiso 1
N1 N 0.209643 0.677057 -0.026212 0.132(4) Uiso 1
C8 C 0.167955 0.528300 -0.079780 0.127(6) Uiso 1
C9 C 0.174778 0.690694 -0.128613 0.174(6) Uiso 1
O1 O 0.118801 0.919300 -0.143654 0.074(3) Uiso 1
C10 C 0.225254 0.684290 -0.160867 0.061(5) Uiso 1
C11 C 0.199220 0.907569 -0.200518 0.060(5) Uiso 1
C12 C 0.137737 1.040080 -0.187618 0.179(7) Uiso 1
Cl1 Cl 0.033279 0.157508 0.071168 0.0548(14) Uiso 1
O2 O 0.034309 0.645289 0.173392 0.063(3) Uiso 1
O3 O 0.307912 1.064550 0.031267 0.047(3) Uiso 1
O4 O 0.322056 1.138292 0.121741 0.050(3) Uiso 1
O5 O 0.126490 0.213367 0.204197 0.018(3) Uiso 1
N2 N 0.185713 0.707868 0.229697 0.001(3) Uiso 1
H1 H 0.249908 0.796042 -0.025891 0.135(16) Uiso 1
H2 H 0.230554 0.859110 0.153789 0.135(16) Uiso 1
H3 H 0.238352 0.643676 0.235975 0.135(16) Uiso 1
H4 H 0.182467 0.871843 0.215386 0.135(16) Uiso 1
H5 H 0.108010 0.498206 -0.084065 0.135(16) Uiso 1
H6 H 0.268629 0.561797 -0.158648 0.135(16) Uiso 1
H7 H 0.196659 0.358471 -0.078737 0.135(16) Uiso 1
H8 H 0.110946 0.323942 -0.005499 0.135(16) Uiso 1
H9 H 0.221460 0.949709 -0.229493 0.135(16) Uiso 1
H10 H 0.357669 1.255389 0.123706 0.135(16) Uiso 1
H11 H 0.111276 1.193964 -0.206035 0.135(16) Uiso 1
C13 C 0.465963 0.205770 0.889712 0.038(4) Uiso 1
C14 C 0.519625 0.424122 0.900396 0.025(4) Uiso 1
N3 N 0.565326 0.500798 0.864864 0.122(4) Uiso 1
C15 C 0.458093 0.055018 0.841114 0.064(5) Uiso 1
C16 C 0.500591 0.137297 0.804236 0.097(5) Uiso 1
C17 C 0.550267 0.367634 0.817324 0.035(5) Uiso 1
C18 C 0.419172 0.113028 0.928870 0.031(4) Uiso 1
O6 O 0.408520 -0.132808 0.933012 0.042(3) Uiso 1
N4 N 0.391888 0.298493 0.957065 0.011(3) Uiso 1
H12 H 0.363826 0.251426 0.980822 0.38(3) Uiso 1
H13 H 0.496087 0.040768 0.771366 0.38(3) Uiso 1
H14 H 0.574242 0.430739 0.790578 0.38(3) Uiso 1
H15 H 0.401634 0.470059 0.952234 0.38(3) Uiso 1
H16 H 0.525433 0.524641 0.932953 0.38(3) Uiso 1
H17 H 0.424725 -0.098781 0.833587 0.38(3) Uiso 1

loop_
_atom_type_symbol
_atom_type_description
_atom_type_scat_dispersion_real
_atom_type_scat_dispersion_imag
_atom_type_scat_Cromer_Mann_a1
_atom_type_scat_Cromer_Mann_b1
_atom_type_scat_Cromer_Mann_a2
_atom_type_scat_Cromer_Mann_b2
_atom_type_scat_Cromer_Mann_a3
_atom_type_scat_Cromer_Mann_b3
_atom_type_scat_Cromer_Mann_a4
_atom_type_scat_Cromer_Mann_b4
_atom_type_scat_Cromer_Mann_c
_atom_type_scat_source
C C 0.017 0.0090 2.31000 1.02000 1.58860 0.865000 20.8439 10.2075 0.568700 51.6512 0.215600
;
    International Tables for Crystallography Vol. C, Table 6.1.1.4 (1999),
    and KEK Report 88-14, 1-136.
;
Cl Cl 0.347 0.702 11.4604 7.19640 6.25560 1.64550 0.010400 1.16620 18.5194 47.7784 -9.5574
;
    International Tables for Crystallography Vol. C, Table 6.1.1.4 (1999),
    and KEK Report 88-14, 1-136.
;
H H 0.000 0.000 0.489918 0.262003 0.196767 0.049879 20.6593 7.74039 49.5519 2.20159 0.001305
;
    International Tables for Crystallography Vol. C, Table 6.1.1.4 (1999).
;
N N 0.029 0.018 12.2126 3.13220 2.01250 1.16630 0.005700 9.89330 28.9975 0.582600 -11.529
;
    International Tables for Crystallography Vol. C, Table 6.1.1.4 (1999),
    and KEK Report 88-14, 1-136.
;
O O 0.046 0.032 3.04850 2.28680 1.54630 0.867000 13.2771 5.70110 0.323900 32.9089 0.250800
;
    International Tables for Crystallography Vol. C, Table 6.1.1.4 (1999),
    and KEK Report 88-14, 1-136.
;
S S 0.319 0.557 6.90530 5.20340 1.43790 1.58630 1.46790 22.2151 0.253600 56.1720 0.866900
;
    International Tables for Crystallography Vol. C, Table 6.1.1.4 (1999),
    and KEK Report 88-14, 1-136.
;

loop_
_geom_angle_atom_site_label_1
_geom_angle_atom_site_label_2
_geom_angle_atom_site_label_3
_geom_angle
_geom_angle_publ_flag
O2 S1 O5 116.1275(8) yes
O2 S1 N2 108.4733(16) yes
O5 S1 N2 114.3376(14) yes
O3 C7 O4 122.2456(16) yes
O6 C18 N4 124.4617(13) yes
O1 C12 C11 110.9083(13) yes
O1 C9 C10 109.6242(12) yes
N1 C8 C9 108.5245(19) yes
N3 C17 C16 124.0697(8) yes
C4 S1 O2 105.1225(11) yes
C4 S1 O5 108.8333(4) yes
C4 S1 N2 102.6989(16) yes
C9 O1 C12 105.4573(12) yes
C1 N1 C8 123.5869(15) yes
C14 N3 C17 116.6293(15) yes
C4 C5 Cl1 122.1445(11) yes
C6 C5 Cl1 116.4289(7) yes
C3 C4 S1 118.6142(7) yes
C5 C4 S1 122.5535(15) yes
C13 C18 O6 118.2869(3) yes
C8 C9 O1 115.7013(11) yes
C2 C7 O3 120.6207(7) yes
C2 C7 O4 116.9341(11) yes
C2 C1 N1 121.3703(15) yes
C6 C1 N1 120.0096(6) yes
C13 C14 N3 123.0039(10) yes
C13 C18 N4 117.2512(16) yes
C1 C2 C3 119.2255(16) yes
C1 C2 C7 122.6187(11) yes
C3 C2 C7 118.1464(7) yes
C2 C3 C4 121.3245(6) yes
C13 C15 C16 119.0268(15) yes
C15 C16 C17 118.5937(11) yes
C2 C1 C6 118.5458(13) yes
C4 C5 C6 121.3127(15) yes
C1 C6 C5 120.5151(6) yes
C3 C4 C5 118.7567(12) yes
C8 C9 C10 134.5401(9) yes
C9 C10 C11 106.4089(13) yes
C10 C11 C12 107.5152(13) yes
C14 C13 C15 118.1768(10) yes
C14 C13 C18 123.7251(10) yes
C15 C13 C18 118.0194(15) yes
S1 N2 H3 109.4712(16) no
S1 N2 H4 109.4712(15) no
O1 C12 H11 124.5459(10) no
N3 C14 H16 118.4981(14) no
N1 C8 H7 109.6596(12) no
N1 C8 H5 109.6596(9) no
N3 C17 H14 117.9652(16) no
C7 O4 H10 118.4712(11) no
C1 N1 H1 118.2066(7) no
C8 N1 H1 118.2066(12) no
C18 N4 H12 120.0000(15) no
C18 N4 H15 120.0000(14) no
C2 C3 H2 119.3377(16) no
C4 C3 H2 119.3377(12) no
C12 C11 H9 126.2424(10) no
C11 C12 H11 124.5459(11) no
C9 C10 H6 126.7955(11) no
C11 C10 H6 126.7955(10) no
C9 C8 H5 109.6596(6) no
C13 C14 H16 118.4981(10) no
C9 C8 H7 109.6596(12) no
C13 C15 H17 120.4866(9) no
C16 C15 H17 120.4866(10) no
C10 C11 H9 126.2424(11) no
C15 C16 H13 120.7031(15) no
C17 C16 H13 120.7031(9) no
C16 C17 H14 117.9652(11) no
C5 C6 H8 119.7424(15) no
C1 C6 H8 119.7424(13) no
H3 N2 H4 109.4712(8) no
H12 N4 H15 120.00000(11) no
H5 C8 H7 109.6596(13) no

loop_
_geom_bond_atom_site_label_1
_geom_bond_atom_site_label_2
_geom_bond_distance
_geom_bond_publ_flag
S1 O2 1.46465(3) yes
S1 O5 1.61272(4) yes
S1 N2 1.55744(3) yes
O1 C12 1.36812(3) yes
N1 C8 1.48417(3) yes
N3 C17 1.30685(3) yes
C5 Cl1 1.75934(3) yes
C4 S1 1.78751(4) yes
C7 O3 1.20713(3) yes
C7 O4 1.31656(3) yes
C9 O1 1.44221(3) yes
C18 O6 1.25357(3) yes
C1 N1 1.35290(3) yes
C14 N3 1.38517(2) yes
C18 N4 1.32582(2) yes
C1 C6 1.40020(3) yes
C2 C3 1.42144(3) yes
C2 C7 1.44381(3) yes
C3 C4 1.37331(3) yes
C1 C2 1.43110(3) yes
C4 C5 1.41232(3) yes
C5 C6 1.38682(3) yes
C8 C9 1.49308(3) yes
C9 C10 1.32706(3) yes
C16 C17 1.39146(3) yes
C10 C11 1.45975(3) yes
C11 C12 1.33339(3) yes
C13 C14 1.37764(3) yes
C13 C15 1.39251(3) yes
C13 C18 1.49532(3) yes
C15 C16 1.38183(2) yes
O4 H10 0.820000(16) no
N2 H3 0.89000(2) no
N2 H4 0.89000(2) no
N1 H1 0.890000(17) no
N4 H12 0.890000(16) no
N4 H15 0.89000(2) no
C10 H6 0.930000(18) no
C11 H9 0.930000(18) no
C12 H11 0.930000(19) no
C8 H7 0.97000(2) no
C14 H16 0.930000(19) no
C8 H5 0.97000(3) no
C15 H17 0.930000(19) no
C16 H13 0.93000(2) no
C17 H14 0.930000(17) no
C3 H2 0.930000(18) no
C6 H8 0.930000(17) no

loop_
_cod_related_entry_id
_cod_related_entry_database
_cod_related_entry_code
1 ChemSpider 30661408
